data_1508186
loop_
_publ_author_name
'Arnold, Polly L.'
'Jones, Guy M.'
'Odoh, Samuel O.'
'Schreckenbach, Georg'
'Magnani, Nicola'
'Love, Jason B.'

_publ_section_title
;
 Strongly coupled binuclear uranium-oxo complexes from uranyl oxo
 rearrangement and reductive silylation.
;
_journal_issue 3
_journal_name_full 'Nature chemistry'
_journal_page_first 221
_journal_page_last 227
_journal_paper_doi 10.1038/nchem.1270
_journal_volume 4
_journal_year 2012
_chemical_formula_sum 'C65 H90 N8 O12 Si U3'
_chemical_formula_weight 1917.63
_chemical_name_systematic
;
 ?
;
_space_group_IT_number 2
_symmetry_cell_setting triclinic
_symmetry_space_group_name_Hall '-P 1'
_symmetry_space_group_name_H-M 'P -1'
_atom_sites_solution_hydrogens geom
_atom_sites_solution_primary direct
_atom_sites_solution_secondary difmap
_audit_creation_method SHELXL-97
_cell_angle_alpha 86.724(5)
_cell_angle_beta 77.931(4)
_cell_angle_gamma 77.425(4)
_cell_formula_units_Z 2
_cell_length_a 14.1406(6)
_cell_length_b 14.7186(8)
_cell_length_c 18.3470(11)
_cell_measurement_reflns_used 6673
_cell_measurement_temperature 100.0
_cell_measurement_theta_max 51.7248
_cell_measurement_theta_min 2.4608
_cell_volume 3644.3(3)
_computing_cell_refinement
;
CrysAlisPro, Oxford Diffraction Ltd.,
Version 1.171.34.36 (release 02-08-2010 CrysAlis171 .NET)
(compiled Aug  2 2010,13:00:58)
;
_computing_data_collection
;
CrysAlisPro, Oxford Diffraction Ltd.,
Version 1.171.34.36 (release 02-08-2010 CrysAlis171 .NET)
(compiled Aug  2 2010,13:00:58)
;
_computing_data_reduction
;
CrysAlisPro, Oxford Diffraction Ltd.,
Version 1.171.34.36 (release 02-08-2010 CrysAlis171 .NET)
(compiled Aug  2 2010,13:00:58)
;
_computing_structure_refinement 'SHELXL-97 (Sheldrick, 2008)'
_diffrn_ambient_temperature 100.0
_diffrn_detector_area_resol_mean 5.1574
_diffrn_measured_fraction_theta_full 0.985
_diffrn_measured_fraction_theta_max 0.985
_diffrn_measurement_device_type 'SuperNova, Dual, Cu at zero, Atlas'
_diffrn_radiation_monochromator mirror
_diffrn_radiation_source 'SuperNova (Cu) X-ray Source'
_diffrn_radiation_type 'Cu K\a'
_diffrn_radiation_wavelength 1.5418
_diffrn_reflns_av_R_equivalents 0.0473
_diffrn_reflns_av_sigmaI/netI 0.0676
_diffrn_reflns_limit_h_max 14
_diffrn_reflns_limit_h_min -14
_diffrn_reflns_limit_k_max 15
_diffrn_reflns_limit_k_min -14
_diffrn_reflns_limit_l_max 18
_diffrn_reflns_limit_l_min -12
_diffrn_reflns_theta_full 51.79
_diffrn_reflns_theta_max 51.79
_diffrn_reflns_theta_min 2.46
_diffrn_standards_number 17687
_exptl_absorpt_coefficient_mu 19.203
_exptl_absorpt_correction_T_max 1.00000
_exptl_absorpt_correction_T_min 0.67054
_exptl_absorpt_correction_type multi-scan
_exptl_crystal_colour red
_exptl_crystal_density_diffrn 1.748
_exptl_crystal_density_method 'not measured'
_exptl_crystal_description cube
_exptl_crystal_F_000 1844
_exptl_crystal_size_max 0.06
_exptl_crystal_size_mid 0.05
_exptl_crystal_size_min 0.04
_platon_squeeze_details
;
;
_refine_diff_density_max 1.913
_refine_diff_density_min -2.049
_refine_diff_density_rms 0.172
_refine_ls_extinction_method none
_refine_ls_goodness_of_fit_ref 1.002
_refine_ls_hydrogen_treatment riding
_refine_ls_matrix_type full
_refine_ls_number_parameters 796
_refine_ls_number_reflns 7956
_refine_ls_number_restraints 6
_refine_ls_restrained_S_all 1.002
_refine_ls_R_factor_all 0.0625
_refine_ls_R_factor_gt 0.0439
_refine_ls_shift/su_max 0.000
_refine_ls_shift/su_mean 0.000
_refine_ls_structure_factor_coef Fsqd
_refine_ls_weighting_details 'calc w=1/[\s^2^(Fo^2^)+(0.0541P)^2^+0.0000P] where P=(Fo^2^+2Fc^2^)/3'
_refine_ls_weighting_scheme calc
_refine_ls_wR_factor_gt 0.0958
_refine_ls_wR_factor_ref 0.1049
_reflns_number_gt 6277
_reflns_number_total 7956
_reflns_threshold_expression >2\s(I)
_cod_data_source_file nchem.1270-s5.cif
_cod_data_source_block po1011_UOSiU2O2OH_CCDC837889
_cod_depositor_comments
;
The following automatic conversions were performed:

'_symmetry_cell_setting' value 'Triclinic' changed to 'triclinic'
according to /home/saulius/struct/CIF-dictionaries/cif_core.dic
dictionary named 'cif_core.dic' version 2.4.1 from 2010-06-29.

Automatic conversion script
Id: cif_fix_values 1891 2012-01-12 08:04:46Z andrius 
;
_cod_original_sg_symbol_H-M P-1
_cod_database_code 1508186

loop_
_symmetry_equiv_pos_as_xyz
'x, y, z'
'-x, -y, -z'

loop_
_atom_site_label
_atom_site_type_symbol
_atom_site_fract_x
_atom_site_fract_y
_atom_site_fract_z
_atom_site_U_iso_or_equiv
_atom_site_adp_type
_atom_site_occupancy
_atom_site_symmetry_multiplicity
_atom_site_calc_flag
_atom_site_refinement_flags
_atom_site_disorder_assembly
_atom_site_disorder_group
U1 U 0.03211(3) 0.26151(3) 0.21000(2) 0.02572(14) Uani 1 1 d . . .
U2 U 0.21148(3) 0.28608(3) 0.29762(2) 0.02943(15) Uani 1 1 d . . .
Si1 Si 0.4049(3) 0.4021(3) 0.3177(2) 0.0383(10) Uani 1 1 d . . .
O1 O -0.0283(6) 0.3195(5) 0.1305(4) 0.030(2) Uani 1 1 d . . .
O2 O 0.1031(6) 0.2096(5) 0.2950(4) 0.027(2) Uani 1 1 d . . .
O3 O 0.1446(6) 0.3402(5) 0.2122(4) 0.031(2) Uani 1 1 d . . .
O4 O 0.3156(6) 0.3654(6) 0.2889(4) 0.037(2) Uani 1 1 d . . .
U3 U -0.07543(4) 0.40405(3) 0.02917(3) 0.03902(16) Uani 1 1 d . . .
O5 O -0.1700(7) 0.4796(5) 0.0883(5) 0.044(3) Uani 1 1 d . . .
O6 O 0.0094(6) 0.3225(6) -0.0319(4) 0.045(2) Uani 1 1 d . . .
O7 O 0.0449(8) 0.4745(7) 0.0546(5) 0.070(3) Uani 1 1 d . . .
H7 H 0.0776 0.4566 0.0938 0.083 Uiso 1 1 calc R . .
N1 N 0.1775(7) 0.1832(7) 0.1108(5) 0.031(3) Uani 1 1 d . . .
N2 N 0.0131(8) 0.1087(7) 0.1766(5) 0.035(3) Uani 1 1 d . . .
N3 N -0.1243(7) 0.2346(7) 0.2784(5) 0.026(2) Uani 1 1 d . . .
N4 N -0.0640(7) 0.3991(7) 0.2873(5) 0.030(3) Uani 1 1 d . . .
N5 N 0.3272(8) 0.2000(7) 0.1865(6) 0.035(3) Uani 1 1 d . . .
N6 N 0.3272(8) 0.1512(7) 0.3338(6) 0.037(3) Uani 1 1 d . . .
N7 N 0.1936(8) 0.2814(7) 0.4324(6) 0.037(3) Uani 1 1 d . . .
N8 N 0.0876(8) 0.4243(7) 0.3608(6) 0.032(3) Uani 1 1 d . . .
C1 C 0.1548(10) 0.1174(10) 0.0774(7) 0.039(4) Uani 1 1 d . . .
H1 H 0.1938 0.0962 0.0317 0.047 Uiso 1 1 calc R . .
C2 C 0.0726(11) 0.0772(9) 0.1083(7) 0.039(4) Uani 1 1 d . . .
C3 C 0.0385(11) 0.0043(10) 0.0854(8) 0.049(4) Uani 1 1 d . . .
H3 H 0.0653 -0.0291 0.0417 0.059 Uiso 1 1 calc R . .
C4 C -0.0416(11) -0.0103(9) 0.1384(8) 0.047(4) Uani 1 1 d . . .
H4 H -0.0788 -0.0549 0.1375 0.057 Uiso 1 1 calc R . .
C5 C -0.0559(9) 0.0562(9) 0.1946(7) 0.033(3) Uani 1 1 d . . .
C6 C -0.1295(10) 0.0663(8) 0.2673(7) 0.035(3) Uani 1 1 d . . .
C7 C -0.0719(10) 0.0307(8) 0.3297(7) 0.041(4) Uani 1 1 d . . .
H7A H -0.1169 0.0366 0.3770 0.062 Uiso 1 1 calc R . .
H7B H -0.0229 0.0668 0.3294 0.062 Uiso 1 1 calc R . .
H7C H -0.0400 -0.0335 0.3214 0.062 Uiso 1 1 calc R . .
C8 C -0.2070(11) 0.0068(8) 0.2681(7) 0.045(4) Uani 1 1 d . . .
H8A H -0.2532 0.0139 0.3149 0.067 Uiso 1 1 calc R . .
H8B H -0.1745 -0.0575 0.2614 0.067 Uiso 1 1 calc R . .
H8C H -0.2418 0.0269 0.2283 0.067 Uiso 1 1 calc R . .
C9 C -0.1799(9) 0.1671(9) 0.2861(6) 0.030(3) Uani 1 1 d . . .
C10 C -0.2791(9) 0.2034(8) 0.3160(7) 0.034(3) Uani 1 1 d . . .
H10 H -0.3304 0.1713 0.3254 0.040 Uiso 1 1 calc R . .
C11 C -0.2862(9) 0.2969(9) 0.3288(7) 0.035(3) Uani 1 1 d . . .
H11 H -0.3437 0.3393 0.3488 0.042 Uiso 1 1 calc R . .
C12 C -0.1949(9) 0.3157(9) 0.3071(7) 0.035(3) Uani 1 1 d . . .
C13 C -0.1578(10) 0.3980(8) 0.3093(7) 0.031(3) Uani 1 1 d . . .
H13 H -0.2017 0.4526 0.3270 0.038 Uiso 1 1 calc R . .
C14 C -0.0374(10) 0.4876(8) 0.2867(7) 0.031(3) Uani 1 1 d . . .
C15 C -0.0861(10) 0.5630(9) 0.2501(7) 0.034(3) Uani 1 1 d . . .
H15 H -0.1342 0.5543 0.2251 0.041 Uiso 1 1 calc R . .
C16 C -0.0649(11) 0.6523(9) 0.2498(8) 0.042(4) Uani 1 1 d . . .
C17 C -0.1244(11) 0.7310(8) 0.2118(8) 0.046(4) Uani 1 1 d . . .
H17A H -0.1668 0.7070 0.1867 0.068 Uiso 1 1 calc R . .
H17B H -0.0805 0.7608 0.1762 0.068 Uiso 1 1 calc R . .
H17C H -0.1639 0.7754 0.2483 0.068 Uiso 1 1 calc R . .
C18 C 0.0262(12) 0.7606(8) 0.2957(8) 0.053(4) Uani 1 1 d . . .
H18A H 0.0842 0.7540 0.3166 0.079 Uiso 1 1 calc R . .
H18B H -0.0290 0.7989 0.3274 0.079 Uiso 1 1 calc R . .
H18C H 0.0374 0.7890 0.2471 0.079 Uiso 1 1 calc R . .
C19 C 0.0039(11) 0.6647(8) 0.2892(7) 0.041(4) Uani 1 1 d . . .
C20 C 0.0541(10) 0.5894(9) 0.3237(7) 0.036(3) Uani 1 1 d . . .
H20 H 0.1021 0.5983 0.3488 0.043 Uiso 1 1 calc R . .
C21 C 0.0358(9) 0.5009(8) 0.3225(7) 0.032(3) Uani 1 1 d . . .
C22 C 0.1024(9) 0.4396(9) 0.4275(7) 0.030(3) Uani 1 1 d . . .
H22 H 0.0779 0.4982 0.4485 0.036 Uiso 1 1 calc R . .
C23 C 0.1550(9) 0.3680(9) 0.4671(7) 0.029(3) Uani 1 1 d . . .
C24 C 0.1687(10) 0.3629(11) 0.5394(7) 0.044(4) Uani 1 1 d . . .
H24 H 0.1492 0.4111 0.5735 0.053 Uiso 1 1 calc R . .
C25 C 0.2170(10) 0.2728(10) 0.5519(7) 0.044(4) Uani 1 1 d . . .
H25 H 0.2366 0.2491 0.5958 0.053 Uiso 1 1 calc R . .
C26 C 0.2307(9) 0.2243(9) 0.4863(8) 0.040(4) Uani 1 1 d . . .
C27 C 0.2748(11) 0.1215(10) 0.4695(7) 0.043(4) Uani 1 1 d U . .
C28 C 0.1905(11) 0.0745(9) 0.4623(8) 0.054(4) Uani 1 1 d . . .
H28A H 0.1421 0.0813 0.5080 0.081 Uiso 1 1 calc R . .
H28B H 0.2165 0.0095 0.4523 0.081 Uiso 1 1 calc R . .
H28C H 0.1603 0.1032 0.4222 0.081 Uiso 1 1 calc R . .
C29 C 0.3219(11) 0.0782(11) 0.5347(8) 0.065(5) Uani 1 1 d . . .
H29A H 0.2727 0.0858 0.5799 0.097 Uiso 1 1 calc R . .
H29B H 0.3740 0.1085 0.5392 0.097 Uiso 1 1 calc R . .
H29C H 0.3486 0.0131 0.5259 0.097 Uiso 1 1 calc R . .
C30 C 0.3506(10) 0.1106(9) 0.3987(8) 0.040(4) Uani 1 1 d . . .
C31 C 0.4460(12) 0.0534(10) 0.3839(9) 0.057(5) Uani 1 1 d . . .
H31 H 0.4779 0.0175 0.4186 0.068 Uiso 1 1 calc R . .
C32 C 0.4842(11) 0.0603(10) 0.3073(9) 0.054(4) Uani 1 1 d . . .
H32 H 0.5461 0.0312 0.2811 0.064 Uiso 1 1 calc R . .
C33 C 0.4100(10) 0.1199(9) 0.2790(7) 0.035(3) Uani 1 1 d . . .
C34 C 0.4074(11) 0.1472(9) 0.2032(8) 0.043(4) Uani 1 1 d . . .
H34 H 0.4626 0.1274 0.1658 0.051 Uiso 1 1 calc R . .
C35 C 0.3329(10) 0.2302(9) 0.1111(7) 0.034(3) Uani 1 1 d . . .
C36 C 0.4099(9) 0.2677(8) 0.0738(8) 0.036(4) Uani 1 1 d . . .
H36 H 0.4585 0.2740 0.0992 0.043 Uiso 1 1 calc R . .
C37 C 0.4193(10) 0.2969(9) -0.0002(7) 0.037(4) Uani 1 1 d . . .
C38 C 0.5063(11) 0.3379(11) -0.0382(8) 0.061(5) Uani 1 1 d . . .
H38A H 0.5418 0.3496 -0.0017 0.092 Uiso 1 1 calc R . .
H38B H 0.4829 0.3953 -0.0627 0.092 Uiso 1 1 calc R . .
H38C H 0.5494 0.2950 -0.0743 0.092 Uiso 1 1 calc R . .
C39 C 0.3504(11) 0.3245(11) -0.1184(7) 0.056(4) Uani 1 1 d . . .
H39A H 0.3029 0.3028 -0.1396 0.084 Uiso 1 1 calc R . .
H39B H 0.4157 0.3011 -0.1467 0.084 Uiso 1 1 calc R . .
H39C H 0.3366 0.3914 -0.1197 0.084 Uiso 1 1 calc R . .
C40 C 0.3439(10) 0.2897(9) -0.0369(7) 0.041(4) Uani 1 1 d . . .
C41 C 0.2639(10) 0.2537(9) 0.0002(8) 0.041(4) Uani 1 1 d . . .
H41 H 0.2139 0.2496 -0.0246 0.049 Uiso 1 1 calc R . .
C42 C 0.2571(9) 0.2234(8) 0.0742(7) 0.028(3) Uani 1 1 d . . .
C43 C 0.5090(10) 0.3983(10) 0.2369(7) 0.046(4) Uani 1 1 d . . .
H43A H 0.4875 0.4395 0.1984 0.069 Uiso 1 1 calc R . .
H43B H 0.5309 0.3359 0.2184 0.069 Uiso 1 1 calc R . .
H43C H 0.5625 0.4173 0.2522 0.069 Uiso 1 1 calc R . .
C44 C 0.3546(10) 0.5234(10) 0.3524(8) 0.057(4) Uani 1 1 d . . .
H44A H 0.3011 0.5234 0.3944 0.086 Uiso 1 1 calc R . .
H44B H 0.3310 0.5624 0.3134 0.086 Uiso 1 1 calc R . .
H44C H 0.4059 0.5467 0.3673 0.086 Uiso 1 1 calc R . .
C45 C 0.4413(10) 0.3238(10) 0.3946(7) 0.050(4) Uani 1 1 d . . .
H45A H 0.3858 0.3278 0.4355 0.075 Uiso 1 1 calc R . .
H45B H 0.4946 0.3423 0.4108 0.075 Uiso 1 1 calc R . .
H45C H 0.4625 0.2609 0.3772 0.075 Uiso 1 1 calc R . .
O8 O -0.1892(7) 0.4209(6) -0.0591(5) 0.043(2) Uani 1 1 d . . .
C47 C -0.3144(14) 0.4912(12) -0.1227(10) 0.088(6) Uiso 1 1 d . . .
H47A H -0.3255 0.5436 -0.1567 0.106 Uiso 1 1 calc R A 1
H47B H -0.3777 0.4821 -0.0943 0.106 Uiso 1 1 calc R A 1
C48 C -0.2578(12) 0.4048(10) -0.1643(9) 0.066(5) Uiso 1 1 d . C .
H48A H -0.3024 0.3704 -0.1783 0.080 Uiso 1 1 calc R B 1
H48B H -0.2132 0.4200 -0.2089 0.080 Uiso 1 1 calc R B 1
C46 C -0.250(2) 0.5059(19) -0.0736(16) 0.068(9) Uiso 0.67(3) 1 d P C 1
H46A H -0.2099 0.5492 -0.0969 0.081 Uiso 0.67(3) 1 calc PR C 1
H46B H -0.2904 0.5326 -0.0271 0.081 Uiso 0.67(3) 1 calc PR C 1
C49 C -0.2019(18) 0.3504(16) -0.1105(12) 0.051(8) Uiso 0.67(3) 1 d P C 1
H49A H -0.1381 0.3163 -0.1363 0.061 Uiso 0.67(3) 1 calc PR C 1
H49B H -0.2385 0.3064 -0.0829 0.061 Uiso 0.67(3) 1 calc PR C 1
C46A C -0.294(4) 0.474(3) -0.040(3) 0.045(15) Uiso 0.33(3) 1 d P C 2
H46C H -0.3002 0.5314 -0.0148 0.055 Uiso 0.33(3) 1 calc PR C 2
H46D H -0.3373 0.4366 -0.0101 0.055 Uiso 0.33(3) 1 calc PR C 2
C49A C -0.160(4) 0.405(4) -0.136(3) 0.062(19) Uiso 0.33(3) 1 d P C 2
H49C H -0.1141 0.3453 -0.1459 0.074 Uiso 0.33(3) 1 calc PR C 2
H49D H -0.1284 0.4535 -0.1612 0.074 Uiso 0.33(3) 1 calc PR C 2
O9 O -0.1820(6) 0.2886(6) 0.0566(4) 0.033(2) Uani 1 1 d . . .
C50 C -0.2641(11) 0.2929(10) 0.1178(8) 0.063(5) Uani 1 1 d . C .
H50A H -0.3140 0.3488 0.1140 0.076 Uiso 1 1 calc R . .
H50B H -0.2426 0.2940 0.1645 0.076 Uiso 1 1 calc R . .
C51 C -0.3056(11) 0.2084(10) 0.1146(9) 0.056(4) Uani 1 1 d . . .
H51A H -0.3732 0.2260 0.1074 0.068 Uiso 1 1 calc R C .
H51B H -0.3048 0.1723 0.1605 0.068 Uiso 1 1 calc R . .
C52 C -0.2407(11) 0.1530(11) 0.0498(10) 0.075(6) Uani 1 1 d . C .
H52A H -0.2250 0.0873 0.0624 0.090 Uiso 1 1 calc R . .
H52B H -0.2713 0.1613 0.0066 0.090 Uiso 1 1 calc R . .
C53 C -0.1505(12) 0.1944(11) 0.0366(11) 0.086(6) Uani 1 1 d . C .
H53A H -0.1044 0.1621 0.0667 0.103 Uiso 1 1 calc R . .
H53B H -0.1177 0.1889 -0.0154 0.103 Uiso 1 1 calc R . .
O10 O 0.1402(8) 0.6693(7) 0.4664(6) 0.072(3) Uani 1 1 d . . .
C54 C 0.0528(12) 0.7309(11) 0.5019(8) 0.058(4) Uani 1 1 d . . .
H54A H 0.0336 0.7139 0.5539 0.069 Uiso 1 1 calc R . .
H54B H -0.0016 0.7316 0.4770 0.069 Uiso 1 1 calc R . .
C55 C 0.0835(11) 0.8251(10) 0.4938(8) 0.056(4) Uani 1 1 d . . .
H55A H 0.0807 0.8523 0.4447 0.067 Uiso 1 1 calc R . .
H55B H 0.0422 0.8684 0.5314 0.067 Uiso 1 1 calc R . .
C56 C 0.1874(11) 0.7986(9) 0.5054(8) 0.046(4) Uani 1 1 d . . .
H56A H 0.2264 0.8416 0.4794 0.055 Uiso 1 1 calc R . .
H56B H 0.1890 0.7983 0.5580 0.055 Uiso 1 1 calc R . .
C57 C 0.2254(11) 0.7038(11) 0.4744(9) 0.061(5) Uani 1 1 d . . .
H57A H 0.2695 0.7060 0.4264 0.073 Uiso 1 1 calc R . .
H57B H 0.2615 0.6638 0.5078 0.073 Uiso 1 1 calc R . .
O11 O 0.3198(16) 0.8141(10) 0.1844(9) 0.134(7) Uani 1 1 d . . .
C58 C 0.2483(19) 0.8881(17) 0.1783(13) 0.107(8) Uani 1 1 d . . .
H58A H 0.1868 0.8681 0.1807 0.129 Uiso 1 1 calc R . .
H58B H 0.2647 0.9181 0.1303 0.129 Uiso 1 1 calc R . .
C59 C 0.2350(16) 0.9548(14) 0.2371(14) 0.108(8) Uani 1 1 d . . .
H59A H 0.1655 0.9757 0.2592 0.130 Uiso 1 1 calc R . .
H59B H 0.2624 1.0084 0.2181 0.130 Uiso 1 1 calc R . .
C60 C 0.289(2) 0.9017(17) 0.2917(10) 0.123(9) Uani 1 1 d . . .
H60A H 0.3270 0.9392 0.3110 0.147 Uiso 1 1 calc R . .
H60B H 0.2449 0.8792 0.3329 0.147 Uiso 1 1 calc R . .
C61 C 0.3548(18) 0.8248(18) 0.2473(14) 0.137(10) Uani 1 1 d . . .
H61A H 0.4209 0.8372 0.2330 0.164 Uiso 1 1 calc R . .
H61B H 0.3586 0.7678 0.2768 0.164 Uiso 1 1 calc R . .
O12 O 0.6039(8) 0.5293(7) 0.3589(6) 0.069(3) Uani 1 1 d . . .
C62 C 0.6088(13) 0.5893(12) 0.2936(9) 0.075(5) Uani 1 1 d . . .
H62A H 0.5495 0.5963 0.2733 0.090 Uiso 1 1 calc R . .
H62B H 0.6659 0.5642 0.2554 0.090 Uiso 1 1 calc R . .
C63 C 0.6178(15) 0.6822(12) 0.3212(9) 0.079(6) Uani 1 1 d . . .
H63A H 0.5928 0.7337 0.2902 0.094 Uiso 1 1 calc R . .
H63B H 0.6857 0.6828 0.3232 0.094 Uiso 1 1 calc R . .
C64 C 0.5512(13) 0.6854(12) 0.4009(10) 0.074(5) Uani 1 1 d . . .
H64A H 0.5678 0.7270 0.4331 0.089 Uiso 1 1 calc R . .
H64B H 0.4816 0.7042 0.3992 0.089 Uiso 1 1 calc R . .
C65 C 0.5777(13) 0.5854(11) 0.4255(9) 0.068(5) Uani 1 1 d . . .
H65A H 0.6331 0.5761 0.4506 0.082 Uiso 1 1 calc R . .
H65B H 0.5220 0.5682 0.4597 0.082 Uiso 1 1 calc R . .

loop_
_atom_site_aniso_label
_atom_site_aniso_U_11
_atom_site_aniso_U_22
_atom_site_aniso_U_33
_atom_site_aniso_U_23
_atom_site_aniso_U_13
_atom_site_aniso_U_12
U1 0.0276(3) 0.0230(3) 0.0265(3) 0.0016(2) -0.0072(2) -0.0038(2)
U2 0.0282(3) 0.0302(3) 0.0293(3) 0.0004(2) -0.0092(2) -0.0018(2)
Si1 0.026(2) 0.053(3) 0.037(2) -0.006(2) -0.0095(18) -0.0055(19)
O1 0.030(5) 0.027(5) 0.031(5) 0.014(4) -0.011(4) -0.003(4)
O2 0.034(5) 0.016(4) 0.031(5) -0.002(4) -0.008(4) -0.003(4)
O3 0.031(5) 0.034(5) 0.029(5) -0.007(4) -0.008(4) -0.005(4)
O4 0.033(5) 0.047(6) 0.034(5) -0.003(4) -0.009(4) -0.012(5)
U3 0.0422(3) 0.0418(3) 0.0402(3) 0.0163(2) -0.0204(3) -0.0169(2)
O5 0.067(7) 0.019(5) 0.047(6) 0.006(4) -0.026(5) 0.002(5)
O6 0.033(6) 0.066(7) 0.028(5) 0.015(5) -0.005(4) 0.000(5)
O7 0.085(9) 0.088(8) 0.065(7) 0.047(6) -0.048(7) -0.061(7)
N1 0.032(7) 0.037(7) 0.027(6) -0.004(5) -0.009(5) -0.010(6)
N2 0.038(7) 0.037(7) 0.026(7) 0.002(5) -0.005(6) -0.003(6)
N3 0.029(6) 0.030(6) 0.013(5) 0.007(5) 0.004(5) -0.003(6)
N4 0.019(7) 0.049(8) 0.024(6) 0.008(5) -0.004(5) -0.015(6)
N5 0.031(7) 0.033(7) 0.039(7) -0.003(6) -0.008(6) 0.001(6)
N6 0.043(8) 0.036(7) 0.034(7) -0.009(6) -0.013(6) -0.007(6)
N7 0.032(7) 0.032(7) 0.048(7) 0.002(6) -0.018(6) 0.001(6)
N8 0.041(7) 0.025(6) 0.032(7) -0.005(5) -0.009(6) -0.010(5)
C1 0.040(9) 0.061(10) 0.014(7) -0.001(7) 0.000(7) -0.010(8)
C2 0.048(10) 0.035(9) 0.037(9) -0.013(7) -0.013(8) -0.008(8)
C3 0.054(11) 0.046(10) 0.049(10) -0.020(8) -0.011(9) -0.008(8)
C4 0.053(11) 0.038(9) 0.057(10) -0.016(8) -0.004(9) -0.026(8)
C5 0.024(8) 0.035(8) 0.038(9) 0.005(7) -0.008(7) -0.003(7)
C6 0.045(9) 0.022(8) 0.034(8) 0.009(6) -0.004(7) -0.008(7)
C7 0.051(10) 0.029(8) 0.041(9) 0.004(7) -0.008(8) -0.005(7)
C8 0.073(11) 0.026(8) 0.045(9) 0.000(7) -0.013(8) -0.030(8)
C9 0.024(8) 0.041(9) 0.025(8) 0.010(6) -0.007(6) -0.009(7)
C10 0.027(9) 0.023(8) 0.054(9) 0.005(7) -0.007(7) -0.012(6)
C11 0.021(8) 0.040(9) 0.041(9) 0.008(7) -0.002(7) -0.004(7)
C12 0.025(8) 0.031(8) 0.040(9) -0.006(7) 0.003(7) 0.006(7)
C13 0.049(10) 0.014(7) 0.031(8) 0.004(6) -0.016(7) 0.000(7)
C14 0.033(8) 0.026(8) 0.030(8) -0.003(6) -0.001(7) -0.005(7)
C15 0.033(8) 0.042(9) 0.031(8) -0.010(7) -0.015(7) -0.004(7)
C16 0.056(10) 0.028(9) 0.055(10) 0.006(7) -0.033(8) -0.017(7)
C17 0.063(11) 0.020(8) 0.056(10) 0.000(7) -0.022(8) -0.005(7)
C18 0.082(13) 0.025(8) 0.058(10) 0.006(7) -0.029(9) -0.012(8)
C19 0.074(11) 0.017(8) 0.023(8) -0.001(6) 0.002(8) -0.004(8)
C20 0.038(9) 0.037(9) 0.036(8) -0.004(7) -0.003(7) -0.019(7)
C21 0.031(8) 0.028(8) 0.034(8) -0.011(7) -0.001(7) -0.006(7)
C22 0.024(8) 0.042(9) 0.027(8) -0.014(7) 0.004(6) -0.020(7)
C23 0.014(7) 0.036(9) 0.032(8) -0.005(7) -0.002(6) 0.002(6)
C24 0.035(9) 0.066(11) 0.027(9) -0.013(8) 0.003(7) -0.007(8)
C25 0.045(10) 0.057(11) 0.031(9) -0.002(8) -0.020(7) -0.003(8)
C26 0.022(8) 0.036(9) 0.057(10) -0.006(8) 0.001(7) -0.005(7)
C27 0.048(10) 0.052(10) 0.015(7) 0.023(7) 0.003(7) 0.006(8)
C28 0.057(11) 0.041(9) 0.059(11) 0.014(8) -0.004(9) -0.013(8)
C29 0.057(12) 0.075(12) 0.050(10) 0.024(9) -0.018(9) 0.011(9)
C30 0.043(10) 0.036(9) 0.046(10) 0.013(7) -0.025(8) -0.005(7)
C31 0.057(12) 0.047(10) 0.064(12) -0.003(9) -0.030(10) 0.013(9)
C32 0.044(10) 0.052(10) 0.058(11) -0.003(9) -0.016(9) 0.008(8)
C33 0.027(8) 0.039(9) 0.038(9) -0.002(7) -0.006(7) -0.005(7)
C34 0.039(10) 0.047(9) 0.042(10) 0.005(7) -0.009(8) -0.009(8)
C35 0.032(9) 0.037(8) 0.034(9) -0.010(7) -0.011(7) -0.002(7)
C36 0.020(8) 0.038(9) 0.053(10) -0.007(7) -0.008(7) -0.010(7)
C37 0.029(9) 0.058(10) 0.024(8) 0.012(7) 0.002(7) -0.018(7)
C38 0.055(11) 0.085(12) 0.043(10) 0.010(9) -0.002(8) -0.021(10)
C39 0.051(10) 0.080(12) 0.036(9) 0.016(8) -0.004(8) -0.021(9)
C40 0.032(9) 0.045(9) 0.044(9) 0.003(7) -0.012(8) -0.001(7)
C41 0.029(9) 0.042(9) 0.058(10) 0.006(8) -0.014(8) -0.015(7)
C42 0.029(8) 0.034(8) 0.020(8) 0.001(6) 0.000(6) -0.008(7)
C43 0.033(9) 0.067(10) 0.035(9) -0.008(8) -0.002(7) -0.005(8)
C44 0.035(9) 0.073(11) 0.067(11) -0.027(9) -0.006(8) -0.015(8)
C45 0.027(9) 0.093(12) 0.035(9) 0.002(8) -0.011(7) -0.019(8)
O8 0.044(6) 0.041(6) 0.041(6) 0.010(5) -0.016(5) 0.002(5)
O9 0.036(6) 0.034(5) 0.021(5) -0.005(4) 0.003(4) -0.002(4)
C50 0.061(12) 0.058(11) 0.063(11) -0.012(9) 0.024(9) -0.029(9)
C51 0.048(10) 0.047(10) 0.073(12) 0.010(9) -0.003(9) -0.020(8)
C52 0.049(11) 0.048(11) 0.120(16) -0.036(11) 0.016(11) -0.017(9)
C53 0.043(11) 0.060(12) 0.144(18) -0.051(12) 0.033(11) -0.022(9)
O10 0.062(8) 0.054(7) 0.101(9) -0.032(7) -0.012(7) -0.013(6)
C54 0.051(11) 0.069(12) 0.049(10) 0.008(9) 0.000(9) -0.015(9)
C55 0.052(11) 0.049(10) 0.058(11) -0.013(8) -0.009(9) 0.006(8)
C56 0.060(11) 0.034(9) 0.047(10) 0.001(7) -0.013(8) -0.014(8)
C57 0.053(11) 0.069(12) 0.066(11) -0.008(9) -0.016(9) -0.019(9)
O11 0.22(2) 0.080(11) 0.085(12) -0.024(9) -0.038(12) 0.009(12)
C58 0.13(2) 0.098(18) 0.12(2) 0.023(17) -0.074(18) -0.062(17)
C59 0.094(18) 0.071(15) 0.14(2) -0.018(16) -0.011(16) 0.023(13)
C60 0.21(3) 0.13(2) 0.028(11) -0.021(13) 0.011(15) -0.05(2)
C61 0.13(2) 0.17(3) 0.089(19) -0.002(18) -0.028(17) 0.042(19)
O12 0.079(9) 0.068(8) 0.054(7) 0.001(6) -0.006(6) -0.012(6)
C62 0.064(13) 0.086(14) 0.060(12) 0.029(11) 0.004(9) -0.006(10)
C63 0.127(18) 0.076(13) 0.054(12) -0.001(10) -0.043(12) -0.042(12)
C64 0.077(14) 0.075(13) 0.079(14) -0.013(11) -0.034(11) -0.013(11)
C65 0.085(14) 0.073(13) 0.048(11) -0.007(10) -0.014(10) -0.017(11)

loop_
_atom_type_symbol
_atom_type_description
_atom_type_scat_dispersion_real
_atom_type_scat_dispersion_imag
_atom_type_scat_source
C C 0.0181 0.0091 'International Tables Vol C Tables 4.2.6.8 and 6.1.1.4'
H H 0.0000 0.0000 'International Tables Vol C Tables 4.2.6.8 and 6.1.1.4'
O O 0.0492 0.0322 'International Tables Vol C Tables 4.2.6.8 and 6.1.1.4'
N N 0.0311 0.0180 'International Tables Vol C Tables 4.2.6.8 and 6.1.1.4'
U U -4.3638 13.4090 'International Tables Vol C Tables 4.2.6.8 and 6.1.1.4'
Si Si 0.2541 0.3302 'International Tables Vol C Tables 4.2.6.8 and 6.1.1.4'

loop_
_geom_angle_atom_site_label_1
_geom_angle_atom_site_label_2
_geom_angle_atom_site_label_3
_geom_angle
_geom_angle_site_symmetry_1
_geom_angle_site_symmetry_3
O1 U1 O2 174.7(3) . .
O1 U1 O3 103.0(3) . .
O2 U1 O3 71.8(3) . .
O1 U1 N3 90.9(3) . .
O2 U1 N3 92.6(3) . .
O3 U1 N3 142.5(3) . .
O1 U1 N2 91.0(3) . .
O2 U1 N2 93.9(3) . .
O3 U1 N2 141.5(3) . .
N3 U1 N2 71.3(3) . .
O1 U1 N4 86.9(3) . .
O2 U1 N4 90.7(3) . .
O3 U1 N4 77.7(3) . .
N3 U1 N4 68.3(3) . .
N2 U1 N4 139.5(3) . .
O1 U1 N1 87.5(3) . .
O2 U1 N1 92.4(3) . .
O3 U1 N1 76.7(3) . .
N3 U1 N1 139.4(3) . .
N2 U1 N1 68.1(3) . .
N4 U1 N1 151.9(3) . .
O1 U1 U2 138.5(2) . .
O2 U1 U2 36.3(2) . .
O3 U1 U2 35.5(2) . .
N3 U1 U2 121.4(2) . .
N2 U1 U2 122.1(2) . .
N4 U1 U2 82.6(2) . .
N1 U1 U2 83.4(2) . .
O3 U2 O4 100.5(3) . .
O3 U2 O2 73.6(3) . .
O4 U2 O2 173.9(3) . .
O3 U2 N7 144.2(3) . .
O4 U2 N7 90.0(3) . .
O2 U2 N7 95.8(3) . .
O3 U2 N6 142.5(3) . .
O4 U2 N6 90.3(3) . .
O2 U2 N6 93.5(3) . .
N7 U2 N6 70.5(3) . .
O3 U2 N8 79.3(3) . .
O4 U2 N8 86.8(3) . .
O2 U2 N8 93.7(3) . .
N7 U2 N8 67.1(3) . .
N6 U2 N8 137.5(3) . .
O3 U2 N5 78.0(3) . .
O4 U2 N5 84.9(3) . .
O2 U2 N5 92.1(3) . .
N7 U2 N5 137.4(3) . .
N6 U2 N5 67.2(3) . .
N8 U2 N5 154.0(3) . .
O3 U2 U1 38.3(2) . .
O4 U2 U1 138.7(2) . .
O2 U2 U1 35.4(2) . .
N7 U2 U1 123.6(2) . .
N6 U2 U1 121.3(2) . .
N8 U2 U1 85.8(2) . .
N5 U2 U1 84.3(2) . .
O4 Si1 C43 107.5(5) . .
O4 Si1 C45 108.0(6) . .
C43 Si1 C45 111.8(6) . .
O4 Si1 C44 108.3(5) . .
C43 Si1 C44 111.1(7) . .
C45 Si1 C44 110.0(7) . .
U1 O1 U3 168.8(4) . .
U1 O2 U2 108.3(3) . .
U2 O3 U1 106.3(4) . .
Si1 O4 U2 153.5(5) . .
O5 U3 O6 173.8(4) . .
O5 U3 O7 92.2(4) . .
O6 U3 O7 93.9(4) . .
O5 U3 O1 90.9(3) . .
O6 U3 O1 90.4(3) . .
O7 U3 O1 77.0(3) . .
O5 U3 O7 91.8(4) . 2_565
O6 U3 O7 90.7(4) . 2_565
O7 U3 O7 67.4(4) . 2_565
O1 U3 O7 144.3(3) . 2_565
O5 U3 O9 86.8(3) . .
O6 U3 O9 87.7(3) . .
O7 U3 O9 152.0(3) . .
O1 U3 O9 75.1(3) . .
O7 U3 O9 140.6(3) 2_565 .
O5 U3 O8 87.2(3) . .
O6 U3 O8 88.2(3) . .
O7 U3 O8 139.1(3) . .
O1 U3 O8 144.0(3) . .
O7 U3 O8 71.7(3) 2_565 .
O9 U3 O8 68.9(3) . .
O5 U3 U3 92.4(3) . 2_565
O6 U3 U3 92.7(3) . 2_565
O7 U3 U3 33.9(2) . 2_565
O1 U3 U3 110.89(19) . 2_565
O7 U3 U3 33.4(2) 2_565 2_565
O9 U3 U3 174.01(18) . 2_565
O8 U3 U3 105.2(2) . 2_565
U3 O7 U3 112.6(4) . 2_565
C1 N1 C42 118.7(11) . .
C1 N1 U1 111.5(8) . .
C42 N1 U1 125.7(8) . .
C5 N2 C2 107.2(10) . .
C5 N2 U1 136.9(9) . .
C2 N2 U1 113.1(8) . .
C9 N3 C12 103.3(10) . .
C9 N3 U1 139.1(8) . .
C12 N3 U1 115.5(8) . .
C13 N4 C14 116.6(11) . .
C13 N4 U1 113.4(8) . .
C14 N4 U1 126.0(8) . .
C34 N5 C35 116.7(11) . .
C34 N5 U2 113.3(8) . .
C35 N5 U2 125.0(8) . .
C30 N6 C33 105.1(11) . .
C30 N6 U2 137.3(9) . .
C33 N6 U2 114.6(8) . .
C26 N7 C23 104.6(10) . .
C26 N7 U2 138.5(9) . .
C23 N7 U2 114.6(8) . .
C22 N8 C21 118.0(10) . .
C22 N8 U2 112.3(8) . .
C21 N8 U2 124.8(7) . .
N1 C1 C2 122.2(12) . .
C3 C2 N2 108.4(13) . .
C3 C2 C1 132.0(14) . .
N2 C2 C1 119.5(11) . .
C4 C3 C2 108.4(13) . .
C3 C4 C5 106.2(12) . .
N2 C5 C4 109.7(12) . .
N2 C5 C6 122.2(11) . .
C4 C5 C6 127.9(12) . .
C5 C6 C9 113.3(10) . .
C5 C6 C8 110.6(10) . .
C9 C6 C8 110.6(11) . .
C5 C6 C7 107.4(11) . .
C9 C6 C7 105.9(10) . .
C8 C6 C7 108.7(10) . .
N3 C9 C10 111.5(11) . .
N3 C9 C6 120.0(11) . .
C10 C9 C6 128.4(12) . .
C11 C10 C9 106.3(11) . .
C12 C11 C10 108.0(12) . .
C11 C12 N3 110.9(12) . .
C11 C12 C13 132.6(12) . .
N3 C12 C13 116.4(12) . .
N4 C13 C12 122.0(12) . .
C21 C14 C15 118.5(12) . .
C21 C14 N4 121.7(11) . .
C15 C14 N4 119.8(11) . .
C14 C15 C16 122.0(12) . .
C19 C16 C15 118.3(12) . .
C19 C16 C17 123.0(11) . .
C15 C16 C17 118.5(11) . .
C16 C19 C20 119.6(12) . .
C16 C19 C18 121.4(12) . .
C20 C19 C18 119.0(13) . .
C19 C20 C21 122.4(12) . .
C20 C21 C14 119.0(12) . .
C20 C21 N8 121.0(11) . .
C14 C21 N8 119.9(11) . .
N8 C22 C23 120.8(11) . .
C24 C23 N7 110.3(11) . .
C24 C23 C22 131.5(12) . .
N7 C23 C22 117.8(11) . .
C23 C24 C25 107.4(12) . .
C24 C25 C26 106.9(12) . .
N7 C26 C25 110.8(11) . .
N7 C26 C27 119.4(12) . .
C25 C26 C27 129.7(13) . .
C30 C27 C26 110.9(11) . .
C30 C27 C29 110.1(12) . .
C26 C27 C29 108.1(12) . .
C30 C27 C28 109.6(11) . .
C26 C27 C28 108.0(11) . .
C29 C27 C28 110.0(12) . .
N6 C30 C31 109.9(13) . .
N6 C30 C27 120.4(12) . .
C31 C30 C27 129.3(12) . .
C32 C31 C30 107.6(13) . .
C33 C32 C31 105.1(13) . .
C32 C33 N6 112.2(12) . .
C32 C33 C34 128.8(14) . .
N6 C33 C34 118.9(12) . .
N5 C34 C33 120.0(13) . .
C36 C35 C42 118.9(12) . .
C36 C35 N5 121.4(12) . .
C42 C35 N5 119.7(12) . .
C35 C36 C37 123.4(12) . .
C36 C37 C40 117.6(12) . .
C36 C37 C38 120.7(12) . .
C40 C37 C38 121.7(12) . .
C41 C40 C37 120.2(13) . .
C41 C40 C39 120.9(12) . .
C37 C40 C39 118.9(13) . .
C40 C41 C42 121.0(12) . .
C41 C42 C35 118.9(12) . .
C41 C42 N1 120.8(11) . .
C35 C42 N1 120.3(11) . .
C46 O8 C49A 90(2) . .
C46 O8 C46A 38.6(18) . .
C49A O8 C46A 111(3) . .
C46 O8 C49 107.0(14) . .
C49A O8 C49 45(2) . .
C46A O8 C49 98.9(19) . .
C46 O8 U3 123.3(11) . .
C49A O8 U3 125(2) . .
C46A O8 U3 122.2(16) . .
C49 O8 U3 129.5(9) . .
C46 C47 C48 103.7(17) . .
C46 C47 C46A 36.3(18) . .
C48 C47 C46A 105(2) . .
C49 C48 C47 104.1(14) . .
C49 C48 C49A 43(2) . .
C47 C48 C49A 94(2) . .
O8 C46 C47 109.9(19) . .
C48 C49 O8 105.5(16) . .
O8 C46A C47 98(3) . .
O8 C49A C48 106(4) . .
C53 O9 C50 106.0(11) . .
C53 O9 U3 124.1(8) . .
C50 O9 U3 125.1(7) . .
O9 C50 C51 107.4(11) . .
C50 C51 C52 106.1(12) . .
C53 C52 C51 101.9(12) . .
O9 C53 C52 107.3(12) . .
C54 O10 C57 109.4(11) . .
O10 C54 C55 102.7(12) . .
C56 C55 C54 101.8(11) . .
C57 C56 C55 104.8(11) . .
O10 C57 C56 106.4(12) . .
C58 O11 C61 107.8(16) . .
O11 C58 C59 111.7(17) . .
C58 C59 C60 103.7(16) . .
C61 C60 C59 102.5(15) . .
O11 C61 C60 110.2(19) . .
C62 O12 C65 109.6(12) . .
O12 C62 C63 104.8(13) . .
C62 C63 C64 101.1(14) . .
C65 C64 C63 101.0(14) . .
O12 C65 C64 106.9(13) . .

loop_
_geom_bond_atom_site_label_1
_geom_bond_atom_site_label_2
_geom_bond_distance
_geom_bond_site_symmetry_2
U1 O1 1.909(7) .
U1 O2 2.052(7) .
U1 O3 2.170(8) .
U1 N3 2.405(10) .
U1 N2 2.448(10) .
U1 N4 2.506(10) .
U1 N1 2.551(10) .
U1 U2 3.3644(6) .
U2 O3 2.034(7) .
U2 O4 2.045(8) .
U2 O2 2.099(8) .
U2 N7 2.432(10) .
U2 N6 2.440(10) .
U2 N8 2.534(10) .
U2 N5 2.537(10) .
Si1 O4 1.666(8) .
Si1 C43 1.851(13) .
Si1 C45 1.855(13) .
Si1 C44 1.868(13) .
O1 U3 2.312(7) .
U3 O5 1.757(9) .
U3 O6 1.760(8) .
U3 O7 2.312(9) .
U3 O7 2.342(9) 2_565
U3 O9 2.472(8) .
U3 O8 2.479(8) .
U3 U3 3.8727(10) 2_565
O7 U3 2.342(9) 2_565
N1 C1 1.306(15) .
N1 C42 1.412(15) .
N2 C5 1.351(16) .
N2 C2 1.396(16) .
N3 C9 1.380(15) .
N3 C12 1.425(14) .
N4 C13 1.306(15) .
N4 C14 1.432(15) .
N5 C34 1.311(15) .
N5 C35 1.420(15) .
N6 C30 1.372(15) .
N6 C33 1.385(16) .
N7 C26 1.374(16) .
N7 C23 1.405(14) .
N8 C22 1.324(14) .
N8 C21 1.438(15) .
C1 C2 1.416(19) .
C2 C3 1.386(17) .
C3 C4 1.377(19) .
C4 C5 1.415(17) .
C5 C6 1.503(17) .
C6 C9 1.524(16) .
C6 C8 1.543(17) .
C6 C7 1.544(16) .
C9 C10 1.393(17) .
C10 C11 1.389(16) .
C11 C12 1.354(17) .
C12 C13 1.427(17) .
C14 C21 1.388(16) .
C14 C15 1.390(16) .
C15 C16 1.409(17) .
C16 C19 1.374(17) .
C16 C17 1.505(17) .
C18 C19 1.527(17) .
C19 C20 1.379(17) .
C20 C21 1.384(16) .
C22 C23 1.409(16) .
C23 C24 1.376(16) .
C24 C25 1.384(18) .
C25 C26 1.391(17) .
C26 C27 1.529(18) .
C27 C30 1.492(18) .
C27 C29 1.530(17) .
C27 C28 1.534(19) .
C30 C31 1.408(18) .
C31 C32 1.403(19) .
C32 C33 1.384(17) .
C33 C34 1.432(17) .
C35 C36 1.366(18) .
C35 C42 1.406(16) .
C36 C37 1.388(17) .
C37 C40 1.400(17) .
C37 C38 1.510(18) .
C39 C40 1.544(17) .
C40 C41 1.387(18) .
C41 C42 1.395(17) .
O8 C46 1.40(2) .
O8 C49A 1.41(5) .
O8 C46A 1.50(4) .
O8 C49 1.51(2) .
C47 C46 1.46(3) .
C47 C48 1.50(2) .
C47 C46A 1.60(4) .
C48 C49 1.48(2) .
C48 C49A 1.57(5) .
O9 C53 1.406(15) .
O9 C50 1.430(15) .
C50 C51 1.495(18) .
C51 C52 1.499(19) .
C52 C53 1.50(2) .
O10 C54 1.420(17) .
O10 C57 1.442(16) .
C54 C55 1.531(19) .
C55 C56 1.492(18) .
C56 C57 1.482(17) .
O11 C58 1.33(2) .
O11 C61 1.38(2) .
C58 C59 1.45(2) .
C59 C60 1.48(2) .
C60 C61 1.46(3) .
O12 C62 1.446(16) .
O12 C65 1.452(16) .
C62 C63 1.53(2) .
C63 C64 1.56(2) .
C64 C65 1.51(2) .

loop_
_geom_torsion_atom_site_label_1
_geom_torsion_atom_site_label_2
_geom_torsion_atom_site_label_3
_geom_torsion_atom_site_label_4
_geom_torsion
_geom_torsion_site_symmetry_1
_geom_torsion_site_symmetry_4
O1 U1 U2 O3 -2.3(5) . .
O2 U1 U2 O3 179.5(5) . .
N3 U1 U2 O3 -138.1(4) . .
N2 U1 U2 O3 135.3(4) . .
N4 U1 U2 O3 -79.2(4) . .
N1 U1 U2 O3 76.3(4) . .
O1 U1 U2 O4 -4.6(5) . .
O2 U1 U2 O4 177.3(5) . .
O3 U1 U2 O4 -2.2(5) . .
N3 U1 U2 O4 -140.4(4) . .
N2 U1 U2 O4 133.1(5) . .
N4 U1 U2 O4 -81.4(4) . .
N1 U1 U2 O4 74.1(4) . .
O1 U1 U2 O2 178.1(5) . .
O3 U1 U2 O2 -179.5(5) . .
N3 U1 U2 O2 42.3(4) . .
N2 U1 U2 O2 -44.2(5) . .
N4 U1 U2 O2 101.3(4) . .
N1 U1 U2 O2 -103.2(4) . .
O1 U1 U2 N7 134.6(4) . .
O2 U1 U2 N7 -43.6(5) . .
O3 U1 U2 N7 136.9(4) . .
N3 U1 U2 N7 -1.2(4) . .
N2 U1 U2 N7 -87.8(4) . .
N4 U1 U2 N7 57.7(4) . .
N1 U1 U2 N7 -146.8(4) . .
O1 U1 U2 N6 -139.1(5) . .
O2 U1 U2 N6 42.7(5) . .
O3 U1 U2 N6 -136.8(5) . .
N3 U1 U2 N6 85.1(4) . .
N2 U1 U2 N6 -1.5(4) . .
N4 U1 U2 N6 144.0(4) . .
N1 U1 U2 N6 -60.5(4) . .
O1 U1 U2 N8 75.7(4) . .
O2 U1 U2 N8 -102.4(4) . .
O3 U1 U2 N8 78.1(4) . .
N3 U1 U2 N8 -60.1(3) . .
N2 U1 U2 N8 -146.6(4) . .
N4 U1 U2 N8 -1.1(3) . .
N1 U1 U2 N8 154.4(3) . .
O1 U1 U2 N5 -80.2(4) . .
O2 U1 U2 N5 101.7(4) . .
O3 U1 U2 N5 -77.8(4) . .
N3 U1 U2 N5 144.0(4) . .
N2 U1 U2 N5 57.5(4) . .
N4 U1 U2 N5 -157.0(3) . .
N1 U1 U2 N5 -1.5(3) . .
O2 U1 O1 U3 25(5) . .
O3 U1 O1 U3 11(2) . .
N3 U1 O1 U3 156(2) . .
N2 U1 O1 U3 -132(2) . .
N4 U1 O1 U3 88(2) . .
N1 U1 O1 U3 -64(2) . .
U2 U1 O1 U3 13(2) . .
O1 U1 O2 U2 -13(4) . .
O3 U1 O2 U2 0.3(3) . .
N3 U1 O2 U2 -144.9(4) . .
N2 U1 O2 U2 143.7(4) . .
N4 U1 O2 U2 -76.5(4) . .
N1 U1 O2 U2 75.5(4) . .
O3 U2 O2 U1 -0.3(3) . .
O4 U2 O2 U1 -17(3) . .
N7 U2 O2 U1 144.7(4) . .
N6 U2 O2 U1 -144.5(4) . .
N8 U2 O2 U1 77.4(4) . .
N5 U2 O2 U1 -77.2(4) . .
O4 U2 O3 U1 178.5(3) . .
O2 U2 O3 U1 0.3(3) . .
N7 U2 O3 U1 -76.6(6) . .
N6 U2 O3 U1 74.1(6) . .
N8 U2 O3 U1 -96.8(4) . .
N5 U2 O3 U1 96.1(4) . .
O1 U1 O3 U2 178.4(3) . .
O2 U1 O3 U2 -0.3(3) . .
N3 U1 O3 U2 69.3(6) . .
N2 U1 O3 U2 -73.0(6) . .
N4 U1 O3 U2 94.5(4) . .
N1 U1 O3 U2 -97.4(4) . .
C43 Si1 O4 U2 131.8(11) . .
C45 Si1 O4 U2 11.0(13) . .
C44 Si1 O4 U2 -108.1(12) . .
O3 U2 O4 Si1 173.1(11) . .
O2 U2 O4 Si1 -171(2) . .
N7 U2 O4 Si1 27.5(12) . .
N6 U2 O4 Si1 -43.0(12) . .
N8 U2 O4 Si1 94.6(12) . .
N5 U2 O4 Si1 -110.1(12) . .
U1 U2 O4 Si1 174.5(9) . .
U1 O1 U3 O5 -106(2) . .
U1 O1 U3 O6 80(2) . .
U1 O1 U3 O7 -14(2) . .
U1 O1 U3 O7 -12(2) . 2_565
U1 O1 U3 O9 168(2) . .
U1 O1 U3 O8 167.6(19) . .
U1 O1 U3 U3 -13(2) . 2_565
O5 U3 O7 U3 -91.1(5) . 2_565
O6 U3 O7 U3 89.1(5) . 2_565
O1 U3 O7 U3 178.6(5) . 2_565
O7 U3 O7 U3 0.0 2_565 2_565
O9 U3 O7 U3 -178.3(4) . 2_565
O8 U3 O7 U3 -2.7(8) . 2_565
O1 U1 N1 C1 -72.9(8) . .
O2 U1 N1 C1 112.4(8) . .
O3 U1 N1 C1 -176.9(9) . .
N3 U1 N1 C1 15.5(10) . .
N2 U1 N1 C1 19.2(8) . .
N4 U1 N1 C1 -151.7(8) . .
U2 U1 N1 C1 147.7(8) . .
O1 U1 N1 C42 83.5(9) . .
O2 U1 N1 C42 -91.2(9) . .
O3 U1 N1 C42 -20.5(9) . .
N3 U1 N1 C42 171.9(8) . .
N2 U1 N1 C42 175.6(10) . .
N4 U1 N1 C42 4.7(13) . .
U2 U1 N1 C42 -55.9(9) . .
O1 U1 N2 C5 -89.7(12) . .
O2 U1 N2 C5 92.4(12) . .
O3 U1 N2 C5 157.7(10) . .
N3 U1 N2 C5 0.9(11) . .
N4 U1 N2 C5 -3.2(14) . .
N1 U1 N2 C5 -176.6(12) . .
U2 U1 N2 C5 116.8(11) . .
O1 U1 N2 C2 68.0(8) . .
O2 U1 N2 C2 -109.9(8) . .
O3 U1 N2 C2 -44.6(10) . .
N3 U1 N2 C2 158.6(9) . .
N4 U1 N2 C2 154.5(8) . .
N1 U1 N2 C2 -18.9(8) . .
U2 U1 N2 C2 -85.5(8) . .
O1 U1 N3 C9 90.3(11) . .
O2 U1 N3 C9 -93.7(11) . .
O3 U1 N3 C9 -156.7(10) . .
N2 U1 N3 C9 -0.4(11) . .
N4 U1 N3 C9 176.7(12) . .
N1 U1 N3 C9 3.2(13) . .
U2 U1 N3 C9 -117.2(11) . .
O1 U1 N3 C12 -69.7(8) . .
O2 U1 N3 C12 106.3(8) . .
O3 U1 N3 C12 43.3(10) . .
N2 U1 N3 C12 -160.5(8) . .
N4 U1 N3 C12 16.6(7) . .
N1 U1 N3 C12 -156.9(7) . .
U2 U1 N3 C12 82.7(8) . .
O1 U1 N4 C13 75.1(8) . .
O2 U1 N4 C13 -109.6(8) . .
O3 U1 N4 C13 179.2(8) . .
N3 U1 N4 C13 -17.0(8) . .
N2 U1 N4 C13 -12.8(10) . .
N1 U1 N4 C13 154.0(8) . .
U2 U1 N4 C13 -145.1(8) . .
O1 U1 N4 C14 -81.5(9) . .
O2 U1 N4 C14 93.7(9) . .
O3 U1 N4 C14 22.5(9) . .
N3 U1 N4 C14 -173.7(10) . .
N2 U1 N4 C14 -169.4(8) . .
N1 U1 N4 C14 -2.6(13) . .
U2 U1 N4 C14 58.2(9) . .
O3 U2 N5 C34 174.3(10) . .
O4 U2 N5 C34 72.4(9) . .
O2 U2 N5 C34 -112.9(9) . .
N7 U2 N5 C34 -12.0(11) . .
N6 U2 N5 C34 -20.0(9) . .
N8 U2 N5 C34 144.4(9) . .
U1 U2 N5 C34 -147.5(9) . .
O3 U2 N5 C35 20.4(9) . .
O4 U2 N5 C35 -81.5(10) . .
O2 U2 N5 C35 93.2(10) . .
N7 U2 N5 C35 -166.0(9) . .
N6 U2 N5 C35 -173.9(11) . .
N8 U2 N5 C35 -9.6(14) . .
U1 U2 N5 C35 58.6(9) . .
O3 U2 N6 C30 -160.4(11) . .
O4 U2 N6 C30 91.8(13) . .
O2 U2 N6 C30 -93.1(13) . .
N7 U2 N6 C30 1.9(12) . .
N8 U2 N6 C30 6.2(15) . .
N5 U2 N6 C30 176.1(14) . .
U1 U2 N6 C30 -116.2(12) . .
O3 U2 N6 C33 42.8(11) . .
O4 U2 N6 C33 -65.0(8) . .
O2 U2 N6 C33 110.2(8) . .
N7 U2 N6 C33 -154.9(9) . .
N8 U2 N6 C33 -150.5(8) . .
N5 U2 N6 C33 19.4(8) . .
U1 U2 N6 C33 87.0(9) . .
O3 U2 N7 C26 157.5(11) . .
O4 U2 N7 C26 -94.4(13) . .
O2 U2 N7 C26 87.6(13) . .
N6 U2 N7 C26 -4.1(12) . .
N8 U2 N7 C26 179.1(14) . .
N5 U2 N7 C26 -11.9(15) . .
U1 U2 N7 C26 111.2(12) . .
O3 U2 N7 C23 -43.0(11) . .
O4 U2 N7 C23 65.1(8) . .
O2 U2 N7 C23 -112.9(8) . .
N6 U2 N7 C23 155.4(9) . .
N8 U2 N7 C23 -21.4(8) . .
N5 U2 N7 C23 147.6(7) . .
U1 U2 N7 C23 -89.3(8) . .
O3 U2 N8 C22 -170.4(8) . .
O4 U2 N8 C22 -69.1(8) . .
O2 U2 N8 C22 117.0(8) . .
N7 U2 N8 C22 22.3(8) . .
N6 U2 N8 C22 17.8(10) . .
N5 U2 N8 C22 -140.6(8) . .
U1 U2 N8 C22 151.6(8) . .
O3 U2 N8 C21 -15.7(9) . .
O4 U2 N8 C21 85.6(9) . .
O2 U2 N8 C21 -88.2(9) . .
N7 U2 N8 C21 177.0(10) . .
N6 U2 N8 C21 172.5(8) . .
N5 U2 N8 C21 14.1(14) . .
U1 U2 N8 C21 -53.7(9) . .
C42 N1 C1 C2 -176.3(12) . .
U1 N1 C1 C2 -18.1(15) . .
C5 N2 C2 C3 -0.3(14) . .
U1 N2 C2 C3 -164.5(9) . .
C5 N2 C2 C1 -177.1(12) . .
U1 N2 C2 C1 18.6(15) . .
N1 C1 C2 C3 -175.6(13) . .
N1 C1 C2 N2 0(2) . .
N2 C2 C3 C4 0.1(16) . .
C1 C2 C3 C4 176.4(14) . .
C2 C3 C4 C5 0.2(16) . .
C2 N2 C5 C4 0.4(14) . .
U1 N2 C5 C4 159.0(9) . .
C2 N2 C5 C6 176.1(11) . .
U1 N2 C5 C6 -25.4(18) . .
C3 C4 C5 N2 -0.4(16) . .
C3 C4 C5 C6 -175.7(12) . .
N2 C5 C6 C9 47.8(16) . .
C4 C5 C6 C9 -137.3(13) . .
N2 C5 C6 C8 172.7(11) . .
C4 C5 C6 C8 -12.5(18) . .
N2 C5 C6 C7 -68.7(14) . .
C4 C5 C6 C7 106.1(15) . .
C12 N3 C9 C10 1.3(13) . .
U1 N3 C9 C10 -160.2(9) . .
C12 N3 C9 C6 -175.0(10) . .
U1 N3 C9 C6 23.4(17) . .
C5 C6 C9 N3 -46.1(15) . .
C8 C6 C9 N3 -171.0(10) . .
C7 C6 C9 N3 71.4(13) . .
C5 C6 C9 C10 138.2(13) . .
C8 C6 C9 C10 13.3(17) . .
C7 C6 C9 C10 -104.3(14) . .
N3 C9 C10 C11 -1.0(14) . .
C6 C9 C10 C11 174.9(11) . .
C9 C10 C11 C12 0.3(14) . .
C10 C11 C12 N3 0.5(15) . .
C10 C11 C12 C13 -177.8(13) . .
C9 N3 C12 C11 -1.1(13) . .
U1 N3 C12 C11 165.6(8) . .
C9 N3 C12 C13 177.5(10) . .
U1 N3 C12 C13 -15.8(13) . .
C14 N4 C13 C12 175.1(11) . .
U1 N4 C13 C12 16.2(14) . .
C11 C12 C13 N4 177.3(13) . .
N3 C12 C13 N4 -0.9(18) . .
C13 N4 C14 C21 127.1(13) . .
U1 N4 C14 C21 -76.9(13) . .
C13 N4 C14 C15 -52.2(16) . .
U1 N4 C14 C15 103.8(12) . .
C21 C14 C15 C16 -1(2) . .
N4 C14 C15 C16 177.9(12) . .
C14 C15 C16 C19 -2(2) . .
C14 C15 C16 C17 -177.3(12) . .
C15 C16 C19 C20 4(2) . .
C17 C16 C19 C20 178.7(13) . .
C15 C16 C19 C18 -176.1(13) . .
C17 C16 C19 C18 -1(2) . .
C16 C19 C20 C21 -2(2) . .
C18 C19 C20 C21 177.8(12) . .
C19 C20 C21 C14 -1(2) . .
C19 C20 C21 N8 -178.3(12) . .
C15 C14 C21 C20 3.1(18) . .
N4 C14 C21 C20 -176.2(11) . .
C15 C14 C21 N8 180.0(11) . .
N4 C14 C21 N8 0.7(18) . .
C22 N8 C21 C20 40.8(17) . .
U2 N8 C21 C20 -112.6(11) . .
C22 N8 C21 C14 -136.0(12) . .
U2 N8 C21 C14 70.6(14) . .
C21 N8 C22 C23 -178.3(11) . .
U2 N8 C22 C23 -21.7(14) . .
C26 N7 C23 C24 0.1(14) . .
U2 N7 C23 C24 -166.1(8) . .
C26 N7 C23 C22 -173.9(11) . .
U2 N7 C23 C22 20.0(14) . .
N8 C22 C23 C24 -170.3(13) . .
N8 C22 C23 N7 2.0(17) . .
N7 C23 C24 C25 0.4(16) . .
C22 C23 C24 C25 173.2(13) . .
C23 C24 C25 C26 -0.7(16) . .
C23 N7 C26 C25 -0.5(14) . .
U2 N7 C26 C25 160.3(10) . .
C23 N7 C26 C27 177.0(11) . .
U2 N7 C26 C27 -22(2) . .
C24 C25 C26 N7 0.7(16) . .
C24 C25 C26 C27 -176.4(14) . .
N7 C26 C27 C30 52.0(17) . .
C25 C26 C27 C30 -131.1(14) . .
N7 C26 C27 C29 172.8(12) . .
C25 C26 C27 C29 -10(2) . .
N7 C26 C27 C28 -68.2(15) . .
C25 C26 C27 C28 108.8(15) . .
C33 N6 C30 C31 -1.1(15) . .
U2 N6 C30 C31 -159.3(10) . .
C33 N6 C30 C27 -174.4(12) . .
U2 N6 C30 C27 27(2) . .
C26 C27 C30 N6 -54.8(17) . .
C29 C27 C30 N6 -174.4(12) . .
C28 C27 C30 N6 64.4(16) . .
C26 C27 C30 C31 133.5(15) . .
C29 C27 C30 C31 14(2) . .
C28 C27 C30 C31 -107.3(16) . .
N6 C30 C31 C32 1.4(17) . .
C27 C30 C31 C32 173.8(14) . .
C30 C31 C32 C33 -1.0(17) . .
C31 C32 C33 N6 0.3(17) . .
C31 C32 C33 C34 -176.2(14) . .
C30 N6 C33 C32 0.5(15) . .
U2 N6 C33 C32 164.4(9) . .
C30 N6 C33 C34 177.4(11) . .
U2 N6 C33 C34 -18.7(15) . .
C35 N5 C34 C33 175.1(11) . .
U2 N5 C34 C33 18.9(15) . .
C32 C33 C34 N5 175.5(13) . .
N6 C33 C34 N5 -0.8(19) . .
C34 N5 C35 C36 -48.1(17) . .
U2 N5 C35 C36 105.0(12) . .
C34 N5 C35 C42 133.2(12) . .
U2 N5 C35 C42 -73.6(14) . .
C42 C35 C36 C37 -2(2) . .
N5 C35 C36 C37 179.0(12) . .
C35 C36 C37 C40 2(2) . .
C35 C36 C37 C38 179.9(13) . .
C36 C37 C40 C41 -1(2) . .
C38 C37 C40 C41 -178.4(13) . .
C36 C37 C40 C39 178.0(12) . .
C38 C37 C40 C39 0(2) . .
C37 C40 C41 C42 0(2) . .
C39 C40 C41 C42 -179.0(12) . .
C40 C41 C42 C35 0(2) . .
C40 C41 C42 N1 -177.3(12) . .
C36 C35 C42 C41 1.1(18) . .
N5 C35 C42 C41 179.8(11) . .
C36 C35 C42 N1 178.7(11) . .
N5 C35 C42 N1 -2.6(18) . .
C1 N1 C42 C41 48.8(17) . .
U1 N1 C42 C41 -106.1(12) . .
C1 N1 C42 C35 -128.8(12) . .
U1 N1 C42 C35 76.4(13) . .
O5 U3 O8 C46 40.7(19) . .
O6 U3 O8 C46 -143.4(19) . .
O7 U3 O8 C46 -49(2) . .
O1 U3 O8 C46 128.4(18) . .
O7 U3 O8 C46 -52.1(18) 2_565 .
O9 U3 O8 C46 128.3(19) . .
U3 U3 O8 C46 -51.0(18) 2_565 .
O5 U3 O8 C49A 158(3) . .
O6 U3 O8 C49A -26(3) . .
O7 U3 O8 C49A 68(3) . .
O1 U3 O8 C49A -115(3) . .
O7 U3 O8 C49A 65(3) 2_565 .
O9 U3 O8 C49A -115(3) . .
U3 U3 O8 C49A 66(3) 2_565 .
O5 U3 O8 C46A -5(3) . .
O6 U3 O8 C46A 170(3) . .
O7 U3 O8 C46A -96(3) . .
O1 U3 O8 C46A 82(3) . .
O7 U3 O8 C46A -98(3) 2_565 .
O9 U3 O8 C46A 82(3) . .
U3 U3 O8 C46A -97(3) 2_565 .
O5 U3 O8 C49 -144.6(15) . .
O6 U3 O8 C49 31.2(15) . .
O7 U3 O8 C49 125.2(15) . .
O1 U3 O8 C49 -56.9(16) . .
O7 U3 O8 C49 122.5(15) 2_565 .
O9 U3 O8 C49 -57.0(15) . .
U3 U3 O8 C49 123.6(15) 2_565 .
C46 C47 C48 C49 31(3) . .
C46A C47 C48 C49 -6(3) . .
C46 C47 C48 C49A -11(3) . .
C46A C47 C48 C49A -49(4) . .
C49A O8 C46 C47 52(3) . .
C46A O8 C46 C47 -73(3) . .
C49 O8 C46 C47 9(3) . .
U3 O8 C46 C47 -175.0(14) . .
C48 C47 C46 O8 -26(3) . .
C46A C47 C46 O8 71(3) . .
C47 C48 C49 O8 -26(2) . .
C49A C48 C49 O8 54(3) . .
C46 O8 C49 C48 11(2) . .
C49A O8 C49 C48 -61(3) . .
C46A O8 C49 C48 50(2) . .
U3 O8 C49 C48 -164.4(10) . .
C46 O8 C46A C47 56(3) . .
C49A O8 C46A C47 -5(4) . .
C49 O8 C46A C47 -50(3) . .
U3 O8 C46A C47 160.7(13) . .
C46 C47 C46A O8 -57(3) . .
C48 C47 C46A O8 36(3) . .
C46 O8 C49A C48 -59(3) . .
C46A O8 C49A C48 -26(4) . .
C49 O8 C49A C48 55(3) . .
U3 O8 C49A C48 168.8(14) . .
C49 C48 C49A O8 -61(3) . .
C47 C48 C49A O8 46(3) . .
O5 U3 O9 C53 -169.6(12) . .
O6 U3 O9 C53 13.2(12) . .
O7 U3 O9 C53 -80.9(14) . .
O1 U3 O9 C53 -77.8(12) . .
O7 U3 O9 C53 101.5(13) 2_565 .
O8 U3 O9 C53 102.2(12) . .
U3 U3 O9 C53 108(2) 2_565 .
O5 U3 O9 C50 -17.4(10) . .
O6 U3 O9 C50 165.4(11) . .
O7 U3 O9 C50 71.3(13) . .
O1 U3 O9 C50 74.4(10) . .
O7 U3 O9 C50 -106.3(11) 2_565 .
O8 U3 O9 C50 -105.6(11) . .
U3 U3 O9 C50 -99.8(19) 2_565 .
C53 O9 C50 C51 -22.1(17) . .
U3 O9 C50 C51 -178.4(8) . .
O9 C50 C51 C52 2.1(18) . .
C50 C51 C52 C53 17.1(19) . .
C50 O9 C53 C52 34.0(18) . .
U3 O9 C53 C52 -169.4(10) . .
C51 C52 C53 O9 -31.6(19) . .
C57 O10 C54 C55 29.8(15) . .
O10 C54 C55 C56 -38.2(14) . .
C54 C55 C56 C57 32.7(15) . .
C54 O10 C57 C56 -9.4(17) . .
C55 C56 C57 O10 -15.7(16) . .
C61 O11 C58 C59 2(3) . .
O11 C58 C59 C60 -14(3) . .
C58 C59 C60 C61 19(3) . .
C58 O11 C61 C60 11(3) . .
C59 C60 C61 O11 -19(3) . .
C65 O12 C62 C63 18.0(17) . .
O12 C62 C63 C64 -35.7(16) . .
C62 C63 C64 C65 39.5(16) . .
C62 O12 C65 C64 8.2(18) . .
C63 C64 C65 O12 -29.9(17) . .

loop_
_platon_squeeze_void_nr
_platon_squeeze_void_average_x
_platon_squeeze_void_average_y
_platon_squeeze_void_average_z
_platon_squeeze_void_volume
_platon_squeeze_void_count_electrons
1 0.500 0.000 1.000 236.0 43.0
2 0.411 0.841 0.498 28.0 0.1
3 0.588 0.159 0.502 27.9 -0.3
